data_7236097
loop_
_publ_author_name
'Seth, Soana'
'Savitha, Govardhan'
'Moorthy, Jarugu Narasimha'

_publ_section_title
;
 Diverse isostructural MOFs by postsynthetic metal node metathesis:
 anionic-to-cationic framework conversion, luminescence and separation of
 dyes
;
_journal_issue 45
_journal_name_full 'Journal of Materials Chemistry A'
_journal_page_first 22915
_journal_paper_doi 10.1039/C5TA04551G
_journal_volume 3
_journal_year 2015
_chemical_formula_moiety 'C91 H67 Cd1.46 La1.54 N O26'
_chemical_formula_sum 'C91 H67 Cd1.46 La1.54 N O26'
_chemical_formula_weight 1968.53
_chemical_name_systematic 3,3',5,5'-tetrakis(p-carboxyphenyl)-2,2',6,6'-tetramethoxy-1,1'-biphenyl
_space_group_crystal_system triclinic
_space_group_IT_number 2
_space_group_name_Hall '-P 1'
_space_group_name_H-M_alt 'P -1'
_atom_sites_solution_hydrogens geom
_audit_creation_method SHELXL-2014/5
_audit_update_record
;
2015-02-06 deposited with the CCDC.
2015-10-01 downloaded from the CCDC.
;
_cell_angle_alpha 104.422(3)
_cell_angle_beta 92.252(3)
_cell_angle_gamma 108.122(3)
_cell_formula_units_Z 2
_cell_length_a 15.744(3)
_cell_length_b 18.343(3)
_cell_length_c 28.121(5)
_cell_measurement_reflns_used 0
_cell_measurement_temperature 100(2)
_cell_measurement_theta_max 0
_cell_measurement_theta_min 0
_cell_volume 7415(2)
_computing_cell_refinement 'Bruker SAINT'
_computing_data_collection 'Bruker APEX2'
_computing_data_reduction 'Bruker SAINT'
_computing_molecular_graphics 'Ortep-3 for Windows (Farrugia, 1997)'
_computing_publication_material 'WinGX publication routines (Farrugia, 1999)'
_computing_structure_refinement 'SHELXL-2014/5 (Sheldrick, 2014)'
_computing_structure_solution SHELX-97
_diffrn_ambient_temperature 100(2)
_diffrn_measured_fraction_theta_full 0.976
_diffrn_measured_fraction_theta_max 0.863
_diffrn_measurement_device_type 'Bruker APEX-II CCD'
_diffrn_measurement_method '\f and \w scans'
_diffrn_radiation_monochromator graphite
_diffrn_radiation_type MoK\a
_diffrn_radiation_wavelength 0.71073
_diffrn_reflns_av_R_equivalents 0.0427
_diffrn_reflns_av_unetI/netI 0.1196
_diffrn_reflns_Laue_measured_fraction_full 0.976
_diffrn_reflns_Laue_measured_fraction_max 0.863
_diffrn_reflns_limit_h_max 20
_diffrn_reflns_limit_h_min -19
_diffrn_reflns_limit_k_max 23
_diffrn_reflns_limit_k_min -22
_diffrn_reflns_limit_l_max 37
_diffrn_reflns_limit_l_min -25
_diffrn_reflns_number 44502
_diffrn_reflns_point_group_measured_fraction_full 0.976
_diffrn_reflns_point_group_measured_fraction_max 0.863
_diffrn_reflns_theta_full 25.242
_diffrn_reflns_theta_max 28.325
_diffrn_reflns_theta_min 0.754
_diffrn_source 'sealed tube'
_exptl_absorpt_coefficient_mu 0.689
_exptl_absorpt_correction_type none
_exptl_crystal_colour colorless
_exptl_crystal_density_diffrn 0.887
_exptl_crystal_density_method 'not measured'
_exptl_crystal_description prism
_exptl_crystal_F_000 1980
_exptl_crystal_size_max 0.2
_exptl_crystal_size_mid 0.2
_exptl_crystal_size_min 0.2
_refine_diff_density_max 1.654
_refine_diff_density_min -1.539
_refine_diff_density_rms 0.149
_refine_ls_extinction_coef 0.00000(5)
_refine_ls_extinction_expression Fc^*^=kFc[1+0.001xFc^2^\l^3^/sin(2\q)]^-1/4^
_refine_ls_extinction_method SHELXL
_refine_ls_goodness_of_fit_ref 1.016
_refine_ls_hydrogen_treatment constr
_refine_ls_matrix_type full
_refine_ls_number_parameters 1104
_refine_ls_number_reflns 31902
_refine_ls_number_restraints 0
_refine_ls_restrained_S_all 1.016
_refine_ls_R_factor_all 0.1185
_refine_ls_R_factor_gt 0.0753
_refine_ls_shift/su_max 4.506
_refine_ls_shift/su_mean 0.005
_refine_ls_structure_factor_coef Fsqd
_refine_ls_weighting_details 'w=1/[\s^2^(Fo^2^)+(0.1048P)^2^] where P=(Fo^2^+2Fc^2^)/3'
_refine_ls_weighting_scheme calc
_refine_ls_wR_factor_gt 0.1880
_refine_ls_wR_factor_ref 0.2261
_reflns_Friedel_coverage 0.000
_reflns_number_gt 17529
_reflns_number_total 31902
_reflns_threshold_expression 'I > 2\s(I)'
_cod_data_source_file c5ta04551g2.cif
_cod_data_source_block La@MOF
_cod_database_code 7236097
_shelx_space_group_comment
;
The symmetry employed for this shelxl refinement is uniquely defined
by the following loop, which should always be used as a source of
symmetry information in preference to the above space-group names.
They are only intended as comments.
;
_shelxl_version_number 2014/5

loop_
_space_group_symop_operation_xyz
'x, y, z'
'-x, -y, -z'

loop_
_atom_site_label
_atom_site_type_symbol
_atom_site_fract_x
_atom_site_fract_y
_atom_site_fract_z
_atom_site_U_iso_or_equiv
_atom_site_adp_type
_atom_site_occupancy
_atom_site_site_symmetry_order
_atom_site_calc_flag
_atom_site_refinement_flags_posn
_atom_site_refinement_flags_adp
_atom_site_refinement_flags_occupancy
La1 La 0.67649(3) 0.73461(2) 0.23129(2) 0.03071(17) Uani 0.876(17) 1 d . . P
La2 La 0.52189(3) 0.85982(3) 0.27771(2) 0.0410(2) Uani 0.389(17) 1 d . . P
La3 La 0.87049(3) 0.64948(3) 0.24077(2) 0.0421(2) Uani 0.280(17) 1 d . . P
Cd1 Cd 0.67649(3) 0.73461(2) 0.23129(2) 0.03071(17) Uani 0.124(17) 1 d . . P
Cd2 Cd 0.52189(3) 0.85982(3) 0.27771(2) 0.0410(2) Uani 0.611(17) 1 d . . P
Cd3 Cd 0.87049(3) 0.64948(3) 0.24077(2) 0.0421(2) Uani 0.720(17) 1 d . . P
O1 O 0.6391(3) 0.8578(3) 0.22875(17) 0.0398(11) Uani 1 1 d . . .
O2 O 0.6469(3) 0.9757(3) 0.27590(18) 0.0395(11) Uani 1 1 d . . .
O3 O 0.9740(3) 1.1625(3) 0.13604(18) 0.0402(11) Uani 1 1 d . . .
O4 O 1.2707(3) 1.1469(3) 0.13545(19) 0.0455(12) Uani 1 1 d . . .
O5 O 1.0945(3) 1.1502(3) 0.03119(19) 0.0467(12) Uani 1 1 d . . .
O6 O 1.2021(3) 1.3029(3) 0.20142(18) 0.0445(12) Uani 1 1 d . . .
O7 O 1.2176(3) 1.2917(3) -0.17424(19) 0.0505(14) Uani 1 1 d . . .
O8 O 1.1348(4) 1.3726(3) -0.15880(19) 0.0503(13) Uani 1 1 d . . .
O9 O 1.4077(3) 1.7432(3) 0.2485(2) 0.0576(15) Uani 1 1 d . . .
O10 O 1.5211(3) 1.6957(3) 0.2490(2) 0.0486(13) Uani 1 1 d . . .
O11 O 1.4610(3) 0.8962(3) 0.2113(2) 0.0508(13) Uani 1 1 d . . .
O12 O 1.4170(4) 0.9254(3) 0.28525(19) 0.0501(13) Uani 1 1 d . . .
O13 O 0.8284(3) 0.8300(3) 0.26512(18) 0.0397(11) Uani 1 1 d . . .
O14 O 0.9409(4) 0.7782(3) 0.2655(2) 0.0522(14) Uani 1 1 d . . .
O15 O 1.1537(3) 1.2152(3) 0.32126(18) 0.0493(13) Uani 1 1 d . . .
O16 O 1.3347(4) 1.3537(3) 0.4764(2) 0.0596(15) Uani 1 1 d . . .
C15 C 1.3085(10) 1.3965(8) 0.5148(6) 0.146(6) Uani 1 1 d . . .
H15A H 1.2809 1.4303 0.5037 0.218 Uiso 1 1 calc R U .
H15B H 1.3599 1.4289 0.5388 0.218 Uiso 1 1 calc R U .
H15C H 1.2659 1.3615 0.5295 0.218 Uiso 1 1 calc R U .
O17 O 1.3323(3) 1.1958(3) 0.68324(18) 0.0510(14) Uani 1 1 d . . .
O18 O 1.4383(4) 1.1520(3) 0.64876(19) 0.0560(15) Uani 1 1 d . . .
O19 O 1.4154(3) 1.3449(3) 0.3761(2) 0.0485(13) Uani 1 1 d . . .
O20 O 1.1237(3) 1.3693(3) 0.3856(2) 0.0536(14) Uani 1 1 d . . .
O21 O 0.9386(4) 1.6327(3) 0.3161(2) 0.0519(13) Uani 1 1 d . . .
O22 O 0.9866(4) 1.6035(4) 0.2437(2) 0.0574(15) Uani 1 1 d . . .
O23 O 1.7544(3) 1.5353(3) 0.2478(2) 0.0496(13) Uani 1 1 d . . .
O24 O 1.7357(3) 1.6534(3) 0.27392(17) 0.0407(11) Uani 1 1 d . . .
O25 O 0.6134(3) 0.5874(3) 0.1842(2) 0.0487(13) Uani 1 1 d . . .
O26 O 0.5970(4) 0.7235(3) 0.14727(19) 0.0540(14) Uani 1 1 d . . .
N1 N 0.5343(5) 0.4692(4) 0.1300(3) 0.069(2) Uani 1 1 d . . .
C1 C 0.9108(5) 0.8344(4) 0.2739(3) 0.0425(17) Uani 1 1 d . . .
C2 C 0.9779(4) 0.9161(4) 0.2969(3) 0.0396(16) Uani 1 1 d . . .
C3 C 0.9586(6) 0.9844(4) 0.2979(3) 0.058(2) Uani 1 1 d . . .
H3 H 0.9038 0.9804 0.2820 0.069 Uiso 1 1 calc R U .
C4 C 1.0199(5) 1.0601(4) 0.3224(3) 0.053(2) Uani 1 1 d . . .
H4 H 1.0073 1.1060 0.3211 0.064 Uiso 1 1 calc R U .
C5 C 1.1004(5) 1.0660(4) 0.3489(3) 0.0478(19) Uani 1 1 d . . .
C6 C 1.1193(5) 0.9943(5) 0.3457(3) 0.053(2) Uani 1 1 d . . .
H6 H 1.1737 0.9970 0.3615 0.064 Uiso 1 1 calc R U .
C7 C 1.0614(5) 0.9231(5) 0.3209(3) 0.052(2) Uani 1 1 d . . .
H7 H 1.0764 0.8775 0.3194 0.062 Uiso 1 1 calc R U .
C8 C 1.1611(5) 1.1420(4) 0.3812(3) 0.0480(19) Uani 1 1 d . . .
C9 C 1.1865(5) 1.2157(4) 0.3688(3) 0.0456(18) Uani 1 1 d . . .
C10 C 1.2425(5) 1.2849(4) 0.3995(3) 0.0436(17) Uani 1 1 d . . .
C11 C 1.2786(5) 1.2851(4) 0.4462(3) 0.0459(18) Uani 1 1 d . . .
C12 C 1.2546(5) 1.2146(4) 0.4602(3) 0.0448(18) Uani 1 1 d . . .
C13 C 1.1966(5) 1.1451(5) 0.4284(3) 0.058(2) Uani 1 1 d . . .
H13 H 1.1805 1.0987 0.4386 0.069 Uiso 1 1 calc R U .
C14 C 1.2118(7) 1.2029(5) 0.2847(3) 0.067(3) Uani 1 1 d . . .
H14A H 1.1805 1.1928 0.2525 0.101 Uiso 1 1 calc R U .
H14B H 1.2296 1.1579 0.2862 0.101 Uiso 1 1 calc R U .
H14C H 1.2642 1.2496 0.2908 0.101 Uiso 1 1 calc R U .
C16 C 1.2889(5) 1.2106(4) 0.5107(3) 0.0432(18) Uani 1 1 d . . .
C17 C 1.2400(8) 1.2126(8) 0.5477(4) 0.095(4) Uani 1 1 d . . .
H17 H 1.1844 1.2195 0.5433 0.114 Uiso 1 1 calc R U .
C18 C 1.2682(6) 1.2048(7) 0.5930(3) 0.086(4) Uani 1 1 d . . .
H18 H 1.2334 1.2090 0.6189 0.103 Uiso 1 1 calc R U .
C19 C 1.3455(5) 1.1914(4) 0.5991(2) 0.0405(17) Uani 1 1 d . . .
C20 C 1.4026(8) 1.1974(10) 0.5648(4) 0.135(6) Uani 1 1 d . . .
H20 H 1.4595 1.1931 0.5695 0.162 Uiso 1 1 calc R U .
C21 C 1.3698(8) 1.2106(11) 0.5204(4) 0.151(7) Uani 1 1 d . . .
H21 H 1.4094 1.2198 0.4972 0.181 Uiso 1 1 calc R U .
C22 C 1.3744(5) 1.1776(4) 0.6482(3) 0.0450(18) Uani 1 1 d . . .
C23 C 1.2701(5) 1.3584(4) 0.3827(3) 0.0428(17) Uani 1 1 d . . .
C24 C 1.3583(5) 1.3867(4) 0.3707(3) 0.0388(16) Uani 1 1 d . . .
C25 C 1.3870(4) 1.4538(4) 0.3524(3) 0.0407(17) Uani 1 1 d . . .
C26 C 1.3225(5) 1.4895(4) 0.3458(3) 0.0409(17) Uani 1 1 d . . .
H26 H 1.3396 1.5335 0.3332 0.049 Uiso 1 1 calc R U .
C27 C 1.2341(4) 1.4636(4) 0.3567(3) 0.0388(16) Uani 1 1 d . . .
C28 C 1.2093(4) 1.3963(4) 0.3746(3) 0.0384(16) Uani 1 1 d . . .
C29 C 1.1059(9) 1.3781(8) 0.4337(5) 0.119(5) Uani 1 1 d . . .
H29A H 1.1310 1.3459 0.4482 0.178 Uiso 1 1 calc R U .
H29B H 1.0420 1.3615 0.4344 0.178 Uiso 1 1 calc R U .
H29C H 1.1325 1.4331 0.4522 0.178 Uiso 1 1 calc R U .
C30 C 1.4963(5) 1.3875(6) 0.4093(4) 0.070(3) Uani 1 1 d . . .
H30A H 1.5350 1.3555 0.4061 0.106 Uiso 1 1 calc R U .
H30B H 1.4821 1.3991 0.4426 0.106 Uiso 1 1 calc R U .
H30C H 1.5264 1.4364 0.4015 0.106 Uiso 1 1 calc R U .
C31 C 1.1712(4) 1.5022(4) 0.3423(3) 0.0373(16) Uani 1 1 d . . .
C32 C 1.1748(4) 1.5182(4) 0.2954(3) 0.0396(16) Uani 1 1 d . . .
H32 H 1.2169 1.5058 0.2755 0.048 Uiso 1 1 calc R U .
C33 C 1.1166(4) 1.5518(4) 0.2793(3) 0.0433(18) Uani 1 1 d . . .
H33 H 1.1191 1.5613 0.2483 0.052 Uiso 1 1 calc R U .
C34 C 1.0541(5) 1.5719(4) 0.3089(3) 0.0418(17) Uani 1 1 d . . .
C35 C 1.0509(5) 1.5575(5) 0.3551(3) 0.052(2) Uani 1 1 d . . .
H35 H 1.0098 1.5712 0.3753 0.062 Uiso 1 1 calc R U .
C36 C 1.1089(5) 1.5228(5) 0.3711(3) 0.052(2) Uani 1 1 d . . .
H36 H 1.1058 1.5131 0.4021 0.062 Uiso 1 1 calc R U .
C37 C 0.9893(5) 1.6056(5) 0.2896(3) 0.050(2) Uani 1 1 d . . .
C38 C 1.4733(5) 1.4828(4) 0.3344(3) 0.0394(17) Uani 1 1 d . . .
C39 C 1.5079(4) 1.4329(4) 0.3003(3) 0.0423(18) Uani 1 1 d . . .
H39 H 1.4783 1.3780 0.2914 0.051 Uiso 1 1 calc R U .
C40 C 1.5831(5) 1.4623(4) 0.2801(3) 0.0493(19) Uani 1 1 d . . .
H40 H 1.6042 1.4273 0.2578 0.059 Uiso 1 1 calc R U .
C41 C 1.6312(5) 1.5465(4) 0.2921(3) 0.0426(18) Uani 1 1 d . . .
C42 C 1.5977(5) 1.5951(4) 0.3269(3) 0.0471(19) Uani 1 1 d . . .
H42 H 1.6279 1.6498 0.3365 0.056 Uiso 1 1 calc R U .
C43 C 1.5201(5) 1.5644(4) 0.3480(3) 0.0466(18) Uani 1 1 d . . .
H43 H 1.4996 1.5987 0.3712 0.056 Uiso 1 1 calc R U .
C44 C 1.7117(5) 1.5771(4) 0.2691(3) 0.0462(18) Uani 1 1 d . . .
C45 C 0.6765(5) 0.9341(4) 0.2426(3) 0.0401(16) Uani 1 1 d . . .
C46 C 0.7548(4) 0.9682(3) 0.2180(3) 0.0337(15) Uani 1 1 d . . .
C47 C 0.7859(4) 0.9187(4) 0.1831(3) 0.0376(16) Uani 1 1 d . . .
H47 H 0.7538 0.8644 0.1720 0.045 Uiso 1 1 calc R U .
C48 C 0.8655(5) 0.9504(4) 0.1643(3) 0.0486(19) Uani 1 1 d . . .
H48 H 0.8855 0.9172 0.1401 0.058 Uiso 1 1 calc R U .
C49 C 0.9149(5) 1.0301(4) 0.1812(3) 0.0433(18) Uani 1 1 d . . .
C50 C 0.8810(5) 1.0795(4) 0.2145(3) 0.0413(17) Uani 1 1 d . . .
H50 H 0.9117 1.1341 0.2238 0.050 Uiso 1 1 calc R U .
C51 C 0.8036(5) 1.0506(4) 0.2345(3) 0.0426(17) Uani 1 1 d . . .
H51 H 0.7838 1.0846 0.2584 0.051 Uiso 1 1 calc R U .
C52 C 1.0062(4) 1.0604(4) 0.1660(3) 0.0378(16) Uani 1 1 d . . .
C53 C 1.0687(5) 1.0262(4) 0.1758(3) 0.0427(17) Uani 1 1 d . . .
H53 H 1.0511 0.9827 0.1888 0.051 Uiso 1 1 calc R U .
C54 C 1.1593(4) 1.0551(4) 0.1666(3) 0.0393(17) Uani 1 1 d . . .
C55 C 1.1831(4) 1.1178(4) 0.1469(3) 0.0368(15) Uani 1 1 d . . .
C56 C 1.1219(4) 1.1536(4) 0.1361(2) 0.0332(14) Uani 1 1 d . . .
C57 C 1.0334(5) 1.1238(4) 0.1446(3) 0.0378(16) Uani 1 1 d . . .
C58 C 0.9086(5) 1.1198(4) 0.0950(3) 0.052(2) Uani 1 1 d . . .
H58A H 0.8682 1.1488 0.0922 0.078 Uiso 1 1 calc R U .
H58B H 0.8754 1.0686 0.0991 0.078 Uiso 1 1 calc R U .
H58C H 0.9375 1.1126 0.0655 0.078 Uiso 1 1 calc R U .
C59 C 1.3360(5) 1.1946(5) 0.1761(4) 0.062(2) Uani 1 1 d . . .
H59A H 1.3948 1.2058 0.1654 0.093 Uiso 1 1 calc R U .
H59B H 1.3331 1.1667 0.2010 0.093 Uiso 1 1 calc R U .
H59C H 1.3247 1.2437 0.1895 0.093 Uiso 1 1 calc R U .
C60 C 1.1504(4) 1.2261(4) 0.1171(3) 0.0357(15) Uani 1 1 d . . .
C61 C 1.1883(4) 1.2995(4) 0.1507(2) 0.0343(15) Uani 1 1 d . . .
C62 C 1.2124(5) 1.3709(4) 0.1372(2) 0.0364(15) Uani 1 1 d . . .
C63 C 1.1973(4) 1.3651(4) 0.0877(2) 0.0360(15) Uani 1 1 d . . .
H63 H 1.2119 1.4118 0.0779 0.043 Uiso 1 1 calc R U .
C64 C 1.1611(4) 1.2922(4) 0.0514(2) 0.0330(15) Uani 1 1 d . . .
C65 C 1.1362(4) 1.2210(4) 0.0668(3) 0.0349(15) Uani 1 1 d . . .
C66 C 1.1334(6) 1.3203(5) 0.2296(3) 0.055(2) Uani 1 1 d . . .
H66A H 1.1476 1.3218 0.2634 0.083 Uiso 1 1 calc R U .
H66B H 1.0764 1.2795 0.2160 0.083 Uiso 1 1 calc R U .
H66C H 1.1300 1.3711 0.2281 0.083 Uiso 1 1 calc R U .
C67 C 1.2631(4) 1.4496(4) 0.1704(2) 0.0346(15) Uani 1 1 d . . .
C68 C 1.3387(5) 1.4618(4) 0.2028(3) 0.0407(16) Uani 1 1 d . . .
H68 H 1.3508 1.4181 0.2087 0.049 Uiso 1 1 calc R U .
C69 C 1.3978(4) 1.5402(4) 0.2269(3) 0.0391(16) Uani 1 1 d . . .
H69 H 1.4508 1.5480 0.2463 0.047 Uiso 1 1 calc R U .
C70 C 1.3747(4) 1.6051(4) 0.2209(3) 0.0335(15) Uani 1 1 d . . .
C71 C 1.2949(5) 1.5917(4) 0.1923(3) 0.0385(16) Uani 1 1 d . . .
H71 H 1.2777 1.6350 0.1902 0.046 Uiso 1 1 calc R U .
C72 C 1.2400(5) 1.5156(4) 0.1666(3) 0.0416(17) Uani 1 1 d . . .
H72 H 1.1877 1.5084 0.1469 0.050 Uiso 1 1 calc R U .
C73 C 1.4361(4) 1.6857(4) 0.2405(2) 0.0311(14) Uani 1 1 d . . .
C74 C 1.1540(5) 1.2936(4) -0.0013(2) 0.0371(15) Uani 1 1 d . . .
C75 C 1.1140(5) 1.3422(4) -0.0161(3) 0.0385(16) Uani 1 1 d . . .
H75 H 1.0835 1.3685 0.0059 0.046 Uiso 1 1 calc R U .
C76 C 1.1176(5) 1.3534(4) -0.0631(3) 0.0409(17) Uani 1 1 d . . .
H76 H 1.0884 1.3854 -0.0726 0.049 Uiso 1 1 calc R U .
C77 C 1.1661(4) 1.3157(4) -0.0964(2) 0.0335(15) Uani 1 1 d . . .
C78 C 1.2060(5) 1.2643(4) -0.0812(3) 0.0465(18) Uani 1 1 d . . .
H78 H 1.2372 1.2382 -0.1028 0.056 Uiso 1 1 calc R U .
C79 C 1.1992(5) 1.2527(4) -0.0351(3) 0.0439(18) Uani 1 1 d . . .
H79 H 1.2244 1.2177 -0.0259 0.053 Uiso 1 1 calc R U .
C80 C 1.1717(4) 1.3273(4) -0.1456(3) 0.0372(16) Uani 1 1 d . . .
C81 C 1.2240(5) 1.0177(4) 0.1838(3) 0.0422(17) Uani 1 1 d . . .
C82 C 1.2884(5) 1.0005(4) 0.1562(3) 0.0429(18) Uani 1 1 d . . .
H82 H 1.2918 1.0099 0.1252 0.051 Uiso 1 1 calc R U .
C83 C 1.3496(5) 0.9689(4) 0.1742(3) 0.053(2) Uani 1 1 d . . .
H83 H 1.3917 0.9559 0.1545 0.063 Uiso 1 1 calc R U .
C84 C 1.3479(5) 0.9571(4) 0.2203(3) 0.0393(16) Uani 1 1 d . . .
C85 C 1.2808(4) 0.9741(4) 0.2491(3) 0.0403(17) Uani 1 1 d . . .
H85 H 1.2782 0.9662 0.2805 0.048 Uiso 1 1 calc R U .
C86 C 1.2198(5) 1.0024(4) 0.2300(3) 0.0467(19) Uani 1 1 d . . .
H86 H 1.1744 1.0117 0.2483 0.056 Uiso 1 1 calc R U .
C87 C 1.4147(5) 0.9240(4) 0.2402(3) 0.0447(18) Uani 1 1 d . . .
C88 C 0.5494(6) 0.5437(5) 0.1532(3) 0.052(2) Uani 1 1 d . . .
H88 H 0.5071 0.5661 0.1454 0.062 Uiso 1 1 calc R U .
C89 C 0.4558(8) 0.4183(6) 0.0939(4) 0.108(4) Uani 1 1 d . . .
H89A H 0.4267 0.3711 0.1038 0.162 Uiso 1 1 calc R U .
H89B H 0.4748 0.4038 0.0619 0.162 Uiso 1 1 calc R U .
H89C H 0.4143 0.4469 0.0924 0.162 Uiso 1 1 calc R U .
C90 C 0.5954(10) 0.4296(7) 0.1397(6) 0.138(6) Uani 1 1 d . . .
H90A H 0.5929 0.3876 0.1109 0.208 Uiso 1 1 calc R U .
H90B H 0.5789 0.4075 0.1669 0.208 Uiso 1 1 calc R U .
H90C H 0.6555 0.4672 0.1480 0.208 Uiso 1 1 calc R U .
C91 C 1.1369(7) 1.0890(5) 0.0230(4) 0.079(3) Uani 1 1 d . . .
H91A H 1.1413 1.0713 -0.0117 0.119 Uiso 1 1 calc R U .
H91B H 1.1013 1.0448 0.0339 0.119 Uiso 1 1 calc R U .
H91C H 1.1961 1.1106 0.0412 0.119 Uiso 1 1 calc R U .

loop_
_atom_site_aniso_label
_atom_site_aniso_U_11
_atom_site_aniso_U_22
_atom_site_aniso_U_33
_atom_site_aniso_U_23
_atom_site_aniso_U_13
_atom_site_aniso_U_12
La1 0.0284(2) 0.0313(2) 0.0339(3) 0.01665(17) 0.00095(16) 0.00632(16)
La2 0.0385(3) 0.0442(3) 0.0435(3) 0.0218(2) 0.0003(2) 0.0108(2)
La3 0.0401(3) 0.0492(3) 0.0454(4) 0.0264(3) 0.0063(2) 0.0160(2)
Cd1 0.0284(2) 0.0313(2) 0.0339(3) 0.01665(17) 0.00095(16) 0.00632(16)
Cd2 0.0385(3) 0.0442(3) 0.0435(3) 0.0218(2) 0.0003(2) 0.0108(2)
Cd3 0.0401(3) 0.0492(3) 0.0454(4) 0.0264(3) 0.0063(2) 0.0160(2)
O1 0.030(2) 0.053(3) 0.042(3) 0.022(2) 0.008(2) 0.014(2)
O2 0.051(3) 0.037(3) 0.041(3) 0.021(2) 0.007(2) 0.022(2)
O3 0.035(3) 0.035(2) 0.052(3) 0.019(2) -0.004(2) 0.010(2)
O4 0.034(3) 0.056(3) 0.052(3) 0.028(3) 0.004(2) 0.011(2)
O5 0.053(3) 0.035(3) 0.049(3) 0.014(2) 0.000(3) 0.009(2)
O6 0.042(3) 0.055(3) 0.040(3) 0.030(2) 0.000(2) 0.009(2)
O7 0.045(3) 0.076(4) 0.044(3) 0.040(3) -0.002(2) 0.022(3)
O8 0.053(3) 0.051(3) 0.046(3) 0.014(3) -0.006(3) 0.018(3)
O9 0.047(3) 0.040(3) 0.076(4) 0.020(3) -0.012(3) 0.000(2)
O10 0.035(3) 0.034(3) 0.072(4) 0.013(3) 0.008(3) 0.006(2)
O11 0.048(3) 0.067(3) 0.058(3) 0.035(3) 0.017(3) 0.031(3)
O12 0.064(4) 0.057(3) 0.046(3) 0.032(3) 0.011(3) 0.028(3)
O13 0.024(2) 0.037(2) 0.055(3) 0.021(2) -0.001(2) 0.000(2)
O14 0.053(3) 0.034(3) 0.059(3) 0.006(2) -0.012(3) 0.007(2)
O15 0.050(3) 0.055(3) 0.041(3) 0.033(3) -0.007(2) 0.001(3)
O16 0.064(4) 0.051(3) 0.045(3) 0.019(3) -0.013(3) -0.009(3)
C15 0.122(12) 0.105(11) 0.156(15) -0.014(10) 0.009(11) 0.002(9)
O17 0.033(3) 0.085(4) 0.030(3) 0.023(3) 0.004(2) 0.006(3)
O18 0.076(4) 0.072(4) 0.044(3) 0.035(3) -0.003(3) 0.044(3)
O19 0.035(3) 0.052(3) 0.069(4) 0.038(3) 0.003(3) 0.013(2)
O20 0.045(3) 0.071(4) 0.060(4) 0.043(3) 0.017(3) 0.020(3)
O21 0.052(3) 0.064(3) 0.047(3) 0.022(3) 0.000(3) 0.026(3)
O22 0.051(3) 0.092(4) 0.051(3) 0.041(3) 0.010(3) 0.038(3)
O23 0.051(3) 0.045(3) 0.071(4) 0.034(3) 0.018(3) 0.025(3)
O24 0.042(3) 0.037(3) 0.042(3) 0.021(2) 0.002(2) 0.003(2)
O25 0.047(3) 0.037(3) 0.056(3) 0.010(3) 0.000(3) 0.008(2)
O26 0.066(4) 0.047(3) 0.043(3) 0.012(2) -0.015(3) 0.014(3)
N1 0.078(6) 0.053(4) 0.065(5) 0.003(4) 0.004(4) 0.019(4)
C1 0.047(4) 0.034(4) 0.048(4) 0.021(3) 0.012(4) 0.007(3)
C2 0.023(3) 0.052(4) 0.044(4) 0.027(3) -0.004(3) 0.004(3)
C3 0.055(5) 0.039(4) 0.076(6) 0.030(4) -0.020(4) 0.005(4)
C4 0.046(4) 0.041(4) 0.064(5) 0.022(4) -0.022(4) 0.001(3)
C5 0.044(4) 0.042(4) 0.049(5) 0.027(4) -0.005(4) -0.008(3)
C6 0.038(4) 0.060(5) 0.061(5) 0.039(4) -0.013(4) 0.002(4)
C7 0.049(5) 0.054(5) 0.057(5) 0.034(4) -0.003(4) 0.011(4)
C8 0.044(4) 0.049(4) 0.049(4) 0.031(4) -0.009(4) 0.001(3)
C9 0.042(4) 0.046(4) 0.049(4) 0.032(4) -0.006(4) 0.001(3)
C10 0.044(4) 0.051(4) 0.039(4) 0.027(4) 0.003(3) 0.009(4)
C11 0.040(4) 0.044(4) 0.047(4) 0.027(4) -0.006(3) -0.006(3)
C12 0.041(4) 0.052(4) 0.040(4) 0.024(4) -0.009(3) 0.007(3)
C13 0.043(4) 0.065(5) 0.061(5) 0.044(4) -0.015(4) -0.006(4)
C14 0.103(8) 0.059(5) 0.038(5) 0.018(4) -0.002(5) 0.021(5)
C16 0.040(4) 0.049(4) 0.039(4) 0.026(3) -0.014(3) 0.004(3)
C17 0.086(8) 0.178(12) 0.056(6) 0.047(7) 0.012(6) 0.080(8)
C18 0.063(6) 0.184(11) 0.047(5) 0.049(7) 0.006(5) 0.081(7)
C19 0.051(4) 0.048(4) 0.024(3) 0.020(3) 0.005(3) 0.011(3)
C20 0.117(9) 0.32(2) 0.068(7) 0.116(10) 0.044(7) 0.164(12)
C21 0.085(8) 0.38(2) 0.069(7) 0.137(12) 0.048(7) 0.124(12)
C22 0.048(4) 0.053(4) 0.041(4) 0.026(4) -0.018(4) 0.019(4)
C23 0.034(4) 0.043(4) 0.051(4) 0.028(4) -0.008(3) 0.003(3)
C24 0.035(4) 0.047(4) 0.042(4) 0.028(3) -0.001(3) 0.013(3)
C25 0.029(3) 0.041(4) 0.056(5) 0.026(4) 0.003(3) 0.007(3)
C26 0.039(4) 0.045(4) 0.044(4) 0.025(3) -0.003(3) 0.012(3)
C27 0.027(3) 0.051(4) 0.041(4) 0.023(3) -0.001(3) 0.008(3)
C28 0.030(3) 0.052(4) 0.037(4) 0.026(3) 0.000(3) 0.008(3)
C29 0.107(10) 0.114(10) 0.148(13) 0.045(10) -0.008(10) 0.049(8)
C30 0.039(5) 0.106(7) 0.085(7) 0.064(6) 0.004(5) 0.022(5)
C31 0.034(4) 0.042(4) 0.038(4) 0.023(3) 0.002(3) 0.007(3)
C32 0.030(3) 0.044(4) 0.046(4) 0.017(3) 0.004(3) 0.011(3)
C33 0.032(4) 0.058(5) 0.052(5) 0.033(4) 0.004(3) 0.017(3)
C34 0.038(4) 0.049(4) 0.044(4) 0.021(3) 0.006(3) 0.016(3)
C35 0.057(5) 0.075(5) 0.045(5) 0.024(4) 0.019(4) 0.044(5)
C36 0.054(5) 0.059(5) 0.049(5) 0.033(4) 0.001(4) 0.015(4)
C37 0.051(5) 0.060(5) 0.056(5) 0.031(4) 0.014(4) 0.028(4)
C38 0.041(4) 0.035(4) 0.050(4) 0.030(3) 0.001(3) 0.008(3)
C39 0.033(4) 0.035(4) 0.068(5) 0.032(4) 0.015(4) 0.009(3)
C40 0.054(5) 0.042(4) 0.058(5) 0.015(4) 0.007(4) 0.024(4)
C41 0.034(4) 0.041(4) 0.066(5) 0.038(4) 0.008(4) 0.011(3)
C42 0.031(4) 0.038(4) 0.074(6) 0.021(4) -0.001(4) 0.011(3)
C43 0.036(4) 0.048(4) 0.060(5) 0.029(4) 0.009(4) 0.008(3)
C44 0.049(4) 0.050(4) 0.052(5) 0.032(4) 0.000(4) 0.021(4)
C45 0.038(4) 0.036(4) 0.045(4) 0.015(3) -0.001(3) 0.009(3)
C46 0.042(4) 0.021(3) 0.051(4) 0.024(3) 0.002(3) 0.018(3)
C47 0.038(4) 0.028(3) 0.056(5) 0.033(3) 0.011(3) 0.006(3)
C48 0.054(5) 0.027(3) 0.061(5) 0.007(3) 0.004(4) 0.013(3)
C49 0.033(4) 0.043(4) 0.064(5) 0.031(4) -0.001(4) 0.015(3)
C50 0.042(4) 0.028(3) 0.058(5) 0.027(3) 0.011(4) 0.005(3)
C51 0.045(4) 0.038(4) 0.052(5) 0.022(3) 0.004(4) 0.016(3)
C52 0.033(4) 0.042(4) 0.047(4) 0.025(3) 0.004(3) 0.015(3)
C53 0.048(4) 0.046(4) 0.046(4) 0.030(4) 0.005(4) 0.018(3)
C54 0.026(3) 0.045(4) 0.057(5) 0.034(4) 0.013(3) 0.009(3)
C55 0.024(3) 0.041(4) 0.044(4) 0.018(3) -0.004(3) 0.004(3)
C56 0.032(3) 0.037(3) 0.030(3) 0.020(3) -0.001(3) 0.004(3)
C57 0.041(4) 0.031(3) 0.043(4) 0.017(3) 0.001(3) 0.010(3)
C58 0.042(4) 0.044(4) 0.068(5) 0.023(4) -0.002(4) 0.007(4)
C59 0.032(4) 0.064(5) 0.092(7) 0.043(5) 0.005(4) 0.001(4)
C60 0.031(3) 0.041(4) 0.042(4) 0.026(3) 0.005(3) 0.011(3)
C61 0.038(4) 0.041(4) 0.026(3) 0.015(3) -0.003(3) 0.011(3)
C62 0.039(4) 0.036(4) 0.035(4) 0.019(3) 0.000(3) 0.007(3)
C63 0.037(4) 0.035(4) 0.039(4) 0.022(3) 0.000(3) 0.008(3)
C64 0.025(3) 0.047(4) 0.031(3) 0.027(3) 0.003(3) 0.005(3)
C65 0.035(4) 0.030(3) 0.038(4) 0.015(3) 0.005(3) 0.004(3)
C66 0.069(6) 0.061(5) 0.035(4) 0.021(4) 0.006(4) 0.014(4)
C67 0.037(4) 0.030(3) 0.030(3) 0.014(3) -0.004(3) -0.001(3)
C68 0.039(4) 0.043(4) 0.040(4) 0.022(3) 0.000(3) 0.005(3)
C69 0.025(3) 0.049(4) 0.043(4) 0.027(3) 0.000(3) 0.000(3)
C70 0.018(3) 0.041(4) 0.045(4) 0.020(3) 0.007(3) 0.007(3)
C71 0.040(4) 0.032(3) 0.039(4) 0.009(3) -0.001(3) 0.008(3)
C72 0.040(4) 0.050(4) 0.045(4) 0.031(4) 0.001(3) 0.015(3)
C73 0.018(3) 0.038(4) 0.042(4) 0.026(3) 0.010(3) 0.004(3)
C74 0.040(4) 0.040(4) 0.033(4) 0.016(3) 0.001(3) 0.013(3)
C75 0.043(4) 0.052(4) 0.033(4) 0.020(3) 0.011(3) 0.025(3)
C76 0.036(4) 0.049(4) 0.047(4) 0.026(4) 0.008(3) 0.017(3)
C77 0.028(3) 0.053(4) 0.032(3) 0.030(3) 0.000(3) 0.018(3)
C78 0.054(5) 0.041(4) 0.048(5) 0.013(3) 0.007(4) 0.021(4)
C79 0.071(5) 0.039(4) 0.036(4) 0.030(3) 0.000(4) 0.025(4)
C80 0.030(3) 0.043(4) 0.039(4) 0.007(3) 0.010(3) 0.016(3)
C81 0.034(4) 0.053(4) 0.048(4) 0.035(4) 0.017(3) 0.010(3)
C82 0.046(4) 0.050(4) 0.050(4) 0.037(4) 0.007(4) 0.023(4)
C83 0.048(5) 0.046(4) 0.060(5) 0.017(4) 0.012(4) 0.008(4)
C84 0.044(4) 0.038(4) 0.041(4) 0.030(3) 0.003(3) 0.006(3)
C85 0.033(4) 0.057(4) 0.045(4) 0.031(4) 0.005(3) 0.020(3)
C86 0.041(4) 0.044(4) 0.067(5) 0.031(4) 0.017(4) 0.016(3)
C87 0.032(4) 0.031(4) 0.067(6) 0.020(4) 0.005(4) 0.001(3)
C88 0.057(5) 0.043(4) 0.053(5) 0.012(4) 0.010(4) 0.012(4)
C89 0.106(9) 0.073(7) 0.087(8) -0.028(6) 0.001(7) -0.010(6)
C90 0.141(13) 0.062(7) 0.183(16) -0.021(8) -0.014(11) 0.040(8)
C91 0.128(9) 0.048(5) 0.062(6) 0.015(5) -0.010(6) 0.032(6)

loop_
_atom_type_symbol
_atom_type_description
_atom_type_scat_dispersion_real
_atom_type_scat_dispersion_imag
_atom_type_scat_source
C C 0.0033 0.0016 'International Tables Vol C Tables 4.2.6.8 and 6.1.1.4'
N N 0.0061 0.0033 'International Tables Vol C Tables 4.2.6.8 and 6.1.1.4'
O O 0.0106 0.0060 'International Tables Vol C Tables 4.2.6.8 and 6.1.1.4'
La La -0.2871 2.4523 'International Tables Vol C Tables 4.2.6.8 and 6.1.1.4'
H H 0.0000 0.0000 'International Tables Vol C Tables 4.2.6.8 and 6.1.1.4'
Cd Cd -0.8075 1.2024 'International Tables Vol C Tables 4.2.6.8 and 6.1.1.4'

loop_
_geom_angle_atom_site_label_1
_geom_angle_atom_site_label_2
_geom_angle_atom_site_label_3
_geom_angle
_geom_angle_site_symmetry_1
_geom_angle_site_symmetry_3
O7 La1 O10 146.60(18) 2_775 1_445
O7 La1 O17 142.72(17) 2_775 2_776
O10 La1 O17 69.78(17) 1_445 2_776
O7 La1 O13 70.79(17) 2_775 .
O10 La1 O13 142.60(17) 1_445 .
O17 La1 O13 73.26(16) 2_776 .
O7 La1 O24 82.49(15) 2_775 1_445
O10 La1 O24 99.99(16) 1_445 1_445
O17 La1 O24 82.04(17) 2_776 1_445
O13 La1 O24 80.16(15) . 1_445
O7 La1 O1 112.59(15) 2_775 .
O10 La1 O1 79.75(15) 1_445 .
O17 La1 O1 72.62(17) 2_776 .
O13 La1 O1 84.09(15) . .
O24 La1 O1 153.15(15) 1_445 .
O7 La1 O25 73.03(17) 2_775 .
O10 La1 O25 76.79(16) 1_445 .
O17 La1 O25 130.84(17) 2_776 .
O13 La1 O25 134.94(16) . .
O24 La1 O25 69.26(16) 1_445 .
O1 La1 O25 135.19(16) . .
O7 La1 O26 76.72(17) 2_775 .
O10 La1 O26 80.77(18) 1_445 .
O17 La1 O26 133.12(17) 2_776 .
O13 La1 O26 122.79(16) . .
O24 La1 O26 140.06(16) 1_445 .
O1 La1 O26 66.71(16) . .
O25 La1 O26 72.19(16) . .
O7 La1 La3 48.16(10) 2_775 .
O10 La1 La3 133.90(11) 1_445 .
O17 La1 La3 105.22(12) 2_776 .
O13 La1 La3 62.21(11) . .
O24 La1 La3 36.12(11) 1_445 .
O1 La1 La3 144.52(10) . .
O25 La1 La3 73.80(12) . .
O26 La1 La3 121.38(12) . .
O7 La1 La2 147.53(11) 2_775 .
O10 La1 La2 48.38(11) 1_445 .
O17 La1 La2 51.74(12) 2_776 .
O13 La1 La2 102.60(11) . .
O24 La1 La2 128.70(11) 1_445 .
O1 La1 La2 35.49(10) . .
O25 La1 La2 122.26(12) . .
O26 La1 La2 81.41(12) . .
La3 La1 La2 156.674(17) . .
O18 La2 O9 99.7(2) 2_776 1_445
O18 La2 O12 109.10(19) 2_776 1_455
O9 La2 O12 88.7(2) 1_445 1_455
O18 La2 O1 109.32(18) 2_776 .
O9 La2 O1 108.45(19) 1_445 .
O12 La2 O1 134.09(16) 1_455 .
O18 La2 O11 164.70(18) 2_776 1_455
O9 La2 O11 84.18(19) 1_445 1_455
O12 La2 O11 55.95(17) 1_455 1_455
O1 La2 O11 83.06(16) . 1_455
O18 La2 O2 99.33(19) 2_776 .
O9 La2 O2 158.32(19) 1_445 .
O12 La2 O2 94.76(17) 1_455 .
O1 La2 O2 54.94(16) . .
O11 La2 O2 80.16(17) 1_455 .
O18 La2 C87 137.4(2) 2_776 1_455
O9 La2 C87 85.5(2) 1_445 1_455
O12 La2 C87 28.3(2) 1_455 1_455
O1 La2 C87 108.9(2) . 1_455
O11 La2 C87 27.6(2) 1_455 1_455
O2 La2 C87 87.50(17) . 1_455
O18 La2 C45 107.6(2) 2_776 .
O9 La2 C45 134.3(2) 1_445 .
O12 La2 C45 114.74(19) 1_455 .
O1 La2 C45 27.84(18) . .
O11 La2 C45 78.97(19) 1_455 .
O2 La2 C45 27.17(17) . .
C87 La2 C45 97.5(2) 1_455 .
O18 La2 O10 80.32(18) 2_776 1_445
O9 La2 O10 48.83(17) 1_445 1_445
O12 La2 O10 137.46(17) 1_455 1_445
O1 La2 O10 73.49(15) . 1_445
O11 La2 O10 112.61(17) 1_455 1_445
O2 La2 O10 125.38(14) . 1_445
C87 La2 O10 128.84(19) 1_455 1_445
C45 La2 O10 100.37(17) . 1_445
O18 La2 C22 22.8(2) 2_776 2_776
O9 La2 C22 101.4(2) 1_445 2_776
O12 La2 C22 131.6(2) 1_455 2_776
O1 La2 C22 87.5(2) . 2_776
O11 La2 C22 170.2(2) 1_455 2_776
O2 La2 C22 92.27(18) . 2_776
C87 La2 C22 159.4(2) 1_455 2_776
C45 La2 C22 91.4(2) . 2_776
O10 La2 C22 66.83(19) 1_445 2_776
O18 La2 C73 90.56(19) 2_776 1_445
O9 La2 C73 23.24(17) 1_445 1_445
O12 La2 C73 111.94(18) 1_455 1_445
O1 La2 C73 91.82(16) . 1_445
O11 La2 C73 98.18(18) 1_455 1_445
O2 La2 C73 146.74(16) . 1_445
C87 La2 C73 106.45(19) 1_455 1_445
C45 La2 C73 119.63(19) . 1_445
O10 La2 C73 25.58(14) 1_445 1_445
C22 La2 C73 84.72(19) 2_776 1_445
O18 La2 La1 84.15(14) 2_776 .
O9 La2 La1 85.01(15) 1_445 .
O12 La2 La1 166.16(13) 1_455 .
O1 La2 La1 38.58(11) . .
O11 La2 La1 111.01(12) 1_455 .
O2 La2 La1 86.72(11) . .
C87 La2 La1 138.44(19) 1_455 .
C45 La2 La1 62.79(14) . .
O10 La2 La1 38.68(9) 1_445 .
C22 La2 La1 61.98(17) 2_776 .
C73 La2 La1 62.64(12) 1_445 .
O14 La3 O8 100.93(19) . 2_775
O14 La3 O22 100.8(2) . 1_545
O8 La3 O22 91.13(19) 2_775 1_545
O14 La3 O24 96.02(18) . 1_445
O8 La3 O24 116.07(18) 2_775 1_445
O22 La3 O24 144.57(17) 1_545 1_445
O14 La3 O23 149.8(2) . 1_445
O8 La3 O23 101.82(19) 2_775 1_445
O22 La3 O23 98.32(19) 1_545 1_445
O24 La3 O23 56.00(16) 1_445 1_445
O14 La3 O21 90.62(19) . 1_545
O8 La3 O21 146.28(18) 2_775 1_545
O22 La3 O21 55.42(18) 1_545 1_545
O24 La3 O21 93.72(17) 1_445 1_545
O23 La3 O21 81.24(18) 1_445 1_545
O14 La3 C44 123.6(2) . 1_445
O8 La3 C44 112.9(2) 2_775 1_445
O22 La3 C44 121.3(2) 1_545 1_445
O24 La3 C44 28.86(18) 1_445 1_445
O23 La3 C44 27.25(18) 1_445 1_445
O21 La3 C44 85.2(2) 1_545 1_445
O14 La3 C37 97.2(2) . 1_545
O8 La3 C37 119.0(2) 2_775 1_545
O22 La3 C37 28.1(2) 1_545 1_545
O24 La3 C37 119.1(2) 1_445 1_545
O23 La3 C37 88.8(2) 1_445 1_545
O21 La3 C37 27.35(19) 1_545 1_545
C44 La3 C37 103.3(2) 1_445 1_545
O14 La3 O7 77.28(18) . 2_775
O8 La3 O7 49.96(17) 2_775 2_775
O22 La3 O7 138.49(17) 1_545 2_775
O24 La3 O7 75.60(15) 1_445 2_775
O23 La3 O7 103.01(16) 1_445 2_775
O21 La3 O7 162.71(17) 1_545 2_775
C44 La3 O7 91.20(17) 1_445 2_775
C37 La3 O7 165.03(19) 1_545 2_775
O14 La3 C80 86.5(2) . 2_775
O8 La3 C80 24.47(17) 2_775 2_775
O22 La3 C80 113.39(19) 1_545 2_775
O24 La3 C80 98.48(17) 1_445 2_775
O23 La3 C80 106.94(19) 1_445 2_775
O21 La3 C80 167.70(18) 1_545 2_775
C44 La3 C80 106.3(2) 1_445 2_775
C37 La3 C80 141.4(2) 1_545 2_775
O7 La3 C80 25.88(15) 2_775 2_775
O14 La3 C1 17.55(19) . .
O8 La3 C1 100.77(19) 2_775 .
O22 La3 C1 118.3(2) 1_545 .
O24 La3 C1 80.36(17) 1_445 .
O23 La3 C1 136.18(18) 1_445 .
O21 La3 C1 99.45(19) 1_545 .
C44 La3 C1 108.9(2) 1_445 .
C37 La3 C1 111.8(2) 1_545 .
O7 La3 C1 65.73(18) 2_775 .
C80 La3 C1 81.14(19) 2_775 .
O14 La3 La1 77.68(14) . .
O8 La3 La1 86.80(13) 2_775 .
O22 La3 La1 177.10(14) 1_545 .
O24 La3 La1 38.31(11) 1_445 .
O23 La3 La1 84.09(11) 1_445 .
O21 La3 La1 126.78(13) 1_545 .
C44 La3 La1 61.48(14) 1_445 .
C37 La3 La1 154.14(18) 1_545 .
O7 La3 La1 38.92(10) 2_775 .
C80 La3 La1 64.21(13) 2_775 .
C1 La3 La1 60.27(14) . .
C45 O1 La2 93.6(4) . .
C45 O1 La1 138.9(4) . .
La2 O1 La1 105.93(17) . .
C45 O2 La2 91.2(4) . .
C57 O3 C58 114.0(5) . .
C55 O4 C59 115.3(6) . .
C65 O5 C91 118.7(6) . .
C61 O6 C66 114.5(5) . .
C80 O7 Cd1 162.4(5) . 2_775
C80 O7 La1 162.4(5) . 2_775
Cd1 O7 La1 0.0 2_775 2_775
C80 O7 La3 77.6(4) . 2_775
Cd1 O7 La3 92.92(15) 2_775 2_775
La1 O7 La3 92.92(15) 2_775 2_775
C80 O8 Cd3 108.6(4) . 2_775
C80 O8 La3 108.6(4) . 2_775
Cd3 O8 La3 0.0 2_775 2_775
C73 O9 Cd2 111.0(4) . 1_665
C73 O9 La2 111.0(4) . 1_665
Cd2 O9 La2 0.0 1_665 1_665
C73 O10 Cd1 153.8(4) . 1_665
C73 O10 La1 153.8(4) . 1_665
Cd1 O10 La1 0.0 1_665 1_665
C73 O10 La2 78.6(4) . 1_665
Cd1 O10 La2 92.94(14) 1_665 1_665
La1 O10 La2 92.94(14) 1_665 1_665
C87 O11 Cd2 88.1(4) . 1_655
C87 O11 La2 88.1(4) . 1_655
Cd2 O11 La2 0.0 1_655 1_655
C87 O12 Cd2 91.1(4) . 1_655
C87 O12 La2 91.1(4) . 1_655
Cd2 O12 La2 0.0 1_655 1_655
C1 O13 La1 142.7(4) . .
C1 O14 La3 130.3(5) . .
C9 O15 C14 114.1(6) . .
C15 O16 C11 122.6(8) . .
C22 O17 Cd1 152.9(5) . 2_776
C22 O17 La1 152.9(5) . 2_776
Cd1 O17 La1 0.0 2_776 2_776
C22 O18 Cd2 113.3(5) . 2_776
C22 O18 La2 113.3(5) . 2_776
Cd2 O18 La2 0.0 2_776 2_776
C24 O19 C30 116.8(6) . .
C28 O20 C29 121.2(8) . .
C37 O21 Cd3 87.1(4) . 1_565
C37 O21 La3 87.1(4) . 1_565
Cd3 O21 La3 0.0 1_565 1_565
C37 O22 Cd3 96.4(4) . 1_565
C37 O22 La3 96.4(4) . 1_565
Cd3 O22 La3 0.0 1_565 1_565
C44 O23 Cd3 91.2(4) . 1_665
C44 O23 La3 91.2(4) . 1_665
Cd3 O23 La3 0.0 1_665 1_665
C44 O24 Cd3 89.7(4) . 1_665
C44 O24 La3 89.7(4) . 1_665
Cd3 O24 La3 0.0 1_665 1_665
C44 O24 La1 132.6(4) . 1_665
Cd3 O24 La1 105.58(16) 1_665 1_665
La3 O24 La1 105.58(16) 1_665 1_665
C44 O24 Cd1 132.6(4) . 1_665
Cd3 O24 Cd1 105.58(16) 1_665 1_665
La3 O24 Cd1 105.58(16) 1_665 1_665
La1 O24 Cd1 0.00(2) 1_665 1_665
C88 O25 La1 137.4(5) . .
C88 N1 C90 120.4(9) . .
C88 N1 C89 125.3(9) . .
C90 N1 C89 114.3(9) . .
O14 C1 O13 126.7(7) . .
O14 C1 C2 116.3(7) . .
O13 C1 C2 117.0(6) . .
O14 C1 La3 32.2(3) . .
O13 C1 La3 94.8(4) . .
C2 C1 La3 148.0(5) . .
C3 C2 C7 118.5(7) . .
C3 C2 C1 122.1(6) . .
C7 C2 C1 119.2(6) . .
C2 C3 C4 121.5(7) . .
C3 C4 C5 119.3(7) . .
C4 C5 C6 117.5(7) . .
C4 C5 C8 122.2(7) . .
C6 C5 C8 120.2(7) . .
C7 C6 C5 122.0(7) . .
C6 C7 C2 121.0(7) . .
C13 C8 C9 115.6(7) . .
C13 C8 C5 119.7(6) . .
C9 C8 C5 124.7(7) . .
C10 C9 O15 118.9(6) . .
C10 C9 C8 123.4(7) . .
O15 C9 C8 117.6(6) . .
C9 C10 C11 119.3(6) . .
C9 C10 C23 120.2(6) . .
C11 C10 C23 120.4(7) . .
O16 C11 C12 121.3(6) . .
O16 C11 C10 119.3(6) . .
C12 C11 C10 119.3(7) . .
C13 C12 C11 120.0(7) . .
C13 C12 C16 117.6(6) . .
C11 C12 C16 122.4(7) . .
C12 C13 C8 122.4(7) . .
C21 C16 C17 116.3(8) . .
C21 C16 C12 121.6(8) . .
C17 C16 C12 121.9(7) . .
C16 C17 C18 122.5(9) . .
C19 C18 C17 119.3(8) . .
C18 C19 C20 120.5(7) . .
C18 C19 C22 119.6(7) . .
C20 C19 C22 119.6(7) . .
C19 C20 C21 115.5(8) . .
C16 C21 C20 124.3(9) . .
O18 C22 O17 127.3(6) . .
O18 C22 C19 116.7(7) . .
O17 C22 C19 116.0(6) . .
O18 C22 La2 43.9(3) . 2_776
O17 C22 La2 83.4(4) . 2_776
C19 C22 La2 160.4(5) . 2_776
C28 C23 C24 119.0(6) . .
C28 C23 C10 121.7(6) . .
C24 C23 C10 119.1(6) . .
O19 C24 C25 120.4(6) . .
O19 C24 C23 117.8(6) . .
C25 C24 C23 121.7(6) . .
C26 C25 C24 116.0(6) . .
C26 C25 C38 117.8(6) . .
C24 C25 C38 125.7(6) . .
C27 C26 C25 124.6(6) . .
C26 C27 C28 116.8(6) . .
C26 C27 C31 117.8(6) . .
C28 C27 C31 124.9(6) . .
O20 C28 C23 119.8(6) . .
O20 C28 C27 118.4(6) . .
C23 C28 C27 121.8(6) . .
C36 C31 C32 118.0(6) . .
C36 C31 C27 124.3(6) . .
C32 C31 C27 117.7(6) . .
C33 C32 C31 120.5(7) . .
C32 C33 C34 120.7(7) . .
C33 C34 C35 119.3(6) . .
C33 C34 C37 119.5(6) . .
C35 C34 C37 121.2(7) . .
C36 C35 C34 120.1(7) . .
C31 C36 C35 121.5(7) . .
O21 C37 O22 121.0(7) . .
O21 C37 C34 122.4(7) . .
O22 C37 C34 116.6(7) . .
O21 C37 Cd3 65.5(4) . 1_565
O22 C37 Cd3 55.5(4) . 1_565
C34 C37 Cd3 170.8(6) . 1_565
O21 C37 La3 65.5(4) . 1_565
O22 C37 La3 55.5(4) . 1_565
C34 C37 La3 170.8(6) . 1_565
Cd3 C37 La3 0.0 1_565 1_565
C43 C38 C39 118.0(6) . .
C43 C38 C25 118.9(7) . .
C39 C38 C25 122.9(6) . .
C40 C39 C38 121.7(6) . .
C39 C40 C41 121.6(7) . .
C42 C41 C40 116.2(6) . .
C42 C41 C44 123.3(6) . .
C40 C41 C44 120.5(7) . .
C41 C42 C43 122.2(7) . .
C38 C43 C42 120.3(7) . .
O23 C44 O24 122.6(7) . .
O23 C44 C41 123.7(6) . .
O24 C44 C41 113.7(7) . .
O23 C44 Cd3 61.6(4) . 1_665
O24 C44 Cd3 61.4(4) . 1_665
C41 C44 Cd3 171.0(6) . 1_665
O23 C44 La3 61.6(4) . 1_665
O24 C44 La3 61.4(4) . 1_665
C41 C44 La3 171.0(6) . 1_665
Cd3 C44 La3 0.0 1_665 1_665
O2 C45 O1 119.9(6) . .
O2 C45 C46 123.3(6) . .
O1 C45 C46 116.8(6) . .
O2 C45 La2 61.6(4) . .
O1 C45 La2 58.5(3) . .
C46 C45 La2 173.4(5) . .
C47 C46 C51 119.9(6) . .
C47 C46 C45 120.2(5) . .
C51 C46 C45 119.5(6) . .
C46 C47 C48 119.7(6) . .
C49 C48 C47 120.8(7) . .
C48 C49 C50 118.8(7) . .
C48 C49 C52 119.7(7) . .
C50 C49 C52 121.4(6) . .
C51 C50 C49 122.1(6) . .
C50 C51 C46 118.5(7) . .
C53 C52 C57 117.9(6) . .
C53 C52 C49 117.8(6) . .
C57 C52 C49 124.2(6) . .
C52 C53 C54 122.1(6) . .
C55 C54 C53 117.8(6) . .
C55 C54 C81 124.9(6) . .
C53 C54 C81 117.0(5) . .
C54 C55 C56 121.9(6) . .
C54 C55 O4 120.3(6) . .
C56 C55 O4 117.7(6) . .
C57 C56 C55 119.4(6) . .
C57 C56 C60 119.2(6) . .
C55 C56 C60 121.3(6) . .
C56 C57 O3 119.0(5) . .
C56 C57 C52 120.7(6) . .
O3 C57 C52 120.1(6) . .
C61 C60 C65 119.6(6) . .
C61 C60 C56 118.4(6) . .
C65 C60 C56 122.0(6) . .
C60 C61 C62 122.9(6) . .
C60 C61 O6 118.4(5) . .
C62 C61 O6 118.7(6) . .
C63 C62 C61 116.9(6) . .
C63 C62 C67 117.7(6) . .
C61 C62 C67 124.9(6) . .
C62 C63 C64 123.2(6) . .
C63 C64 C65 118.1(6) . .
C63 C64 C74 118.0(5) . .
C65 C64 C74 123.9(6) . .
O5 C65 C60 123.1(6) . .
O5 C65 C64 117.6(6) . .
C60 C65 C64 119.3(6) . .
C72 C67 C68 118.7(6) . .
C72 C67 C62 119.1(6) . .
C68 C67 C62 122.0(6) . .
C67 C68 C69 120.9(6) . .
C70 C69 C68 118.8(6) . .
C71 C70 C69 119.3(6) . .
C71 C70 C73 119.5(6) . .
C69 C70 C73 121.0(6) . .
C72 C71 C70 121.9(6) . .
C71 C72 C67 120.0(6) . .
O9 C73 O10 121.6(6) . .
O9 C73 C70 120.5(6) . .
O10 C73 C70 117.9(6) . .
O9 C73 La2 45.7(3) . 1_665
O10 C73 La2 75.8(3) . 1_665
C70 C73 La2 166.2(4) . 1_665
C75 C74 C79 119.2(6) . .
C75 C74 C64 120.7(6) . .
C79 C74 C64 119.6(6) . .
C74 C75 C76 121.9(6) . .
C75 C76 C77 119.4(6) . .
C76 C77 C78 118.3(6) . .
C76 C77 C80 120.3(5) . .
C78 C77 C80 121.3(6) . .
C79 C78 C77 121.0(7) . .
C78 C79 C74 120.1(6) . .
O8 C80 O7 122.1(6) . .
O8 C80 C77 120.5(6) . .
O7 C80 C77 117.4(6) . .
O8 C80 La3 46.9(3) . 2_775
O7 C80 La3 76.6(4) . 2_775
C77 C80 La3 163.2(4) . 2_775
C82 C81 C86 118.6(6) . .
C82 C81 C54 122.2(6) . .
C86 C81 C54 119.1(6) . .
C81 C82 C83 120.7(7) . .
C84 C83 C82 120.8(7) . .
C83 C84 C85 119.0(6) . .
C83 C84 C87 120.9(7) . .
C85 C84 C87 120.1(6) . .
C86 C85 C84 119.1(6) . .
C85 C86 C81 121.8(7) . .
O11 C87 O12 124.7(7) . .
O11 C87 C84 118.5(7) . .
O12 C87 C84 116.8(7) . .
O11 C87 Cd2 64.2(4) . 1_655
O12 C87 Cd2 60.6(4) . 1_655
C84 C87 Cd2 175.8(5) . 1_655
O11 C87 La2 64.2(4) . 1_655
O12 C87 La2 60.6(4) . 1_655
C84 C87 La2 175.8(5) . 1_655
Cd2 C87 La2 0.0 1_655 1_655
O25 C88 N1 127.0(8) . .

loop_
_geom_bond_atom_site_label_1
_geom_bond_atom_site_label_2
_geom_bond_distance
_geom_bond_site_symmetry_2
La1 O7 2.432(5) 2_775
La1 O10 2.435(5) 1_445
La1 O17 2.456(5) 2_776
La1 O13 2.465(4) .
La1 O24 2.488(4) 1_445
La1 O1 2.523(5) .
La1 O25 2.544(5) .
La1 O26 2.561(5) .
La1 La3 3.8663(8) .
La1 La2 3.8907(8) .
La2 O18 2.218(5) 2_776
La2 O9 2.258(5) 1_445
La2 O12 2.314(5) 1_455
La2 O1 2.349(4) .
La2 O11 2.394(5) 1_455
La2 O2 2.419(5) .
La2 C87 2.657(7) 1_455
La2 C45 2.748(7) .
La2 O10 2.912(5) 1_445
La2 C22 2.936(6) 2_776
La2 C73 2.944(6) 1_445
La3 O14 2.187(5) .
La3 O8 2.232(5) 2_775
La3 O22 2.245(5) 1_545
La3 O24 2.366(5) 1_445
La3 O23 2.370(5) 1_445
La3 O21 2.466(5) 1_545
La3 C44 2.695(8) 1_445
La3 C37 2.706(8) 1_545
La3 O7 2.884(4) 2_775
La3 C80 2.896(7) 2_775
La3 C1 3.134(7) .
O1 C45 1.286(8) .
O2 C45 1.255(8) .
O3 C57 1.385(8) .
O3 C58 1.400(9) .
O4 C55 1.398(8) .
O4 C59 1.406(10) .
O5 C65 1.375(8) .
O5 C91 1.450(10) .
O6 C61 1.417(7) .
O6 C66 1.434(9) .
O7 C80 1.294(8) .
O7 Cd1 2.432(5) 2_775
O7 La1 2.432(5) 2_775
O7 La3 2.884(4) 2_775
O8 C80 1.266(8) .
O8 Cd3 2.232(5) 2_775
O8 La3 2.232(5) 2_775
O9 C73 1.245(8) .
O9 Cd2 2.258(5) 1_665
O9 La2 2.258(5) 1_665
O10 C73 1.297(7) .
O10 Cd1 2.435(5) 1_665
O10 La1 2.435(5) 1_665
O10 La2 2.912(5) 1_665
O11 C87 1.234(8) .
O11 Cd2 2.394(5) 1_655
O11 La2 2.394(5) 1_655
O12 C87 1.260(9) .
O12 Cd2 2.314(5) 1_655
O12 La2 2.314(5) 1_655
O13 C1 1.284(8) .
O14 C1 1.239(8) .
O15 C9 1.413(8) .
O15 C14 1.425(10) .
O16 C15 1.328(14) .
O16 C11 1.342(9) .
O17 C22 1.245(9) .
O17 Cd1 2.456(5) 2_776
O17 La1 2.456(5) 2_776
O18 C22 1.237(8) .
O18 Cd2 2.218(5) 2_776
O18 La2 2.218(5) 2_776
O19 C24 1.377(8) .
O19 C30 1.424(10) .
O20 C28 1.360(8) .
O20 C29 1.373(14) .
O21 C37 1.245(9) .
O21 Cd3 2.466(5) 1_565
O21 La3 2.466(5) 1_565
O22 C37 1.282(9) .
O22 Cd3 2.245(5) 1_565
O22 La3 2.245(5) 1_565
O23 C44 1.234(8) .
O23 Cd3 2.370(5) 1_665
O23 La3 2.370(5) 1_665
O24 C44 1.301(8) .
O24 Cd3 2.366(5) 1_665
O24 La3 2.366(5) 1_665
O24 La1 2.488(4) 1_665
O24 Cd1 2.488(4) 1_665
O25 C88 1.224(9) .
N1 C88 1.300(10) .
N1 C90 1.428(14) .
N1 C89 1.463(12) .
C1 C2 1.502(10) .
C2 C3 1.372(10) .
C2 C7 1.406(10) .
C3 C4 1.405(10) .
C4 C5 1.406(10) .
C5 C6 1.418(10) .
C5 C8 1.468(10) .
C6 C7 1.334(10) .
C8 C13 1.398(10) .
C8 C9 1.421(9) .
C9 C10 1.353(10) .
C10 C11 1.409(9) .
C10 C23 1.483(9) .
C11 C12 1.392(9) .
C12 C13 1.380(10) .
C12 C16 1.524(9) .
C16 C21 1.292(12) .
C16 C17 1.320(12) .
C17 C18 1.389(12) .
C18 C19 1.326(10) .
C19 C20 1.346(11) .
C19 C22 1.541(9) .
C20 C21 1.435(12) .
C22 La2 2.936(6) 2_776
C23 C28 1.389(9) .
C23 C24 1.409(9) .
C24 C25 1.404(8) .
C25 C26 1.399(9) .
C25 C38 1.458(9) .
C26 C27 1.397(9) .
C27 C28 1.398(9) .
C27 C31 1.482(9) .
C31 C36 1.380(10) .
C31 C32 1.419(9) .
C32 C33 1.371(9) .
C33 C34 1.390(9) .
C34 C35 1.391(10) .
C34 C37 1.494(10) .
C35 C36 1.382(10) .
C37 Cd3 2.706(8) 1_565
C37 La3 2.706(8) 1_565
C38 C43 1.392(9) .
C38 C39 1.403(10) .
C39 C40 1.350(9) .
C40 C41 1.436(10) .
C41 C42 1.388(10) .
C41 C44 1.465(10) .
C42 C43 1.399(10) .
C44 Cd3 2.695(8) 1_665
C44 La3 2.695(8) 1_665
C45 C46 1.481(9) .
C46 C47 1.378(9) .
C46 C51 1.411(9) .
C47 C48 1.392(10) .
C48 C49 1.374(10) .
C49 C50 1.378(10) .
C49 C52 1.492(9) .
C50 C51 1.372(9) .
C52 C53 1.373(9) .
C52 C57 1.400(8) .
C53 C54 1.417(9) .
C54 C55 1.354(8) .
C54 C81 1.518(9) .
C55 C56 1.388(9) .
C56 C57 1.383(9) .
C56 C60 1.502(8) .
C60 C61 1.373(9) .
C60 C65 1.397(9) .
C61 C62 1.399(8) .
C62 C63 1.374(9) .
C62 C67 1.465(9) .
C63 C64 1.398(9) .
C64 C65 1.423(8) .
C64 C74 1.489(9) .
C67 C72 1.393(9) .
C67 C68 1.395(9) .
C68 C69 1.423(9) .
C69 C70 1.394(9) .
C70 C71 1.384(9) .
C70 C73 1.444(9) .
C71 C72 1.383(9) .
C73 La2 2.944(6) 1_665
C74 C75 1.371(9) .
C74 C79 1.416(10) .
C75 C76 1.387(9) .
C76 C77 1.415(9) .
C77 C78 1.419(9) .
C77 C80 1.453(9) .
C78 C79 1.368(10) .
C80 La3 2.896(7) 2_775
C81 C82 1.366(9) .
C81 C86 1.394(10) .
C82 C83 1.405(10) .
C83 C84 1.368(10) .
C84 C85 1.419(10) .
C84 C87 1.519(10) .
C85 C86 1.377(9) .
C87 Cd2 2.657(7) 1_655
C87 La2 2.657(7) 1_655
